data_4509789
loop_
_publ_author_name
'Zhang, Zuolun'
'Zhang, Yu'
'Yao, Dandan'
'Bi, Hai'
'Javed, Iqbal'
'Fan, Yan'
'Zhang, Hongyu'
'Wang, Yue'

_publ_section_title
;
 Anthracene-Arrangement-Dependent Emissions of Crystals of
 9-Anthrylpyrazole Derivatives
;
_journal_issue 12
_journal_name_full 'Crystal Growth &amp; Design'
_journal_page_first 5069
_journal_paper_doi 10.1021/cg9008569
_journal_volume 9
_journal_year 2009
_chemical_formula_sum 'C45 H33 N4'
_chemical_formula_weight 629.75
_chemical_name_systematic
; 
 ? 
;
_space_group_IT_number 2
_symmetry_cell_setting triclinic
_symmetry_space_group_name_Hall '-P 1'
_symmetry_space_group_name_H-M 'P -1'
_atom_sites_solution_hydrogens geom
_atom_sites_solution_primary direct
_atom_sites_solution_secondary difmap
_audit_creation_method SHELXL-97
_cell_angle_alpha 108.11(3)
_cell_angle_beta 96.30(3)
_cell_angle_gamma 92.46(3)
_cell_formula_units_Z 2
_cell_length_a 8.6557(17)
_cell_length_b 11.868(2)
_cell_length_c 16.994(3)
_cell_measurement_reflns_used 8062
_cell_measurement_temperature 293(2)
_cell_measurement_theta_max 27.51
_cell_measurement_theta_min 3
_cell_volume 1643.7(6)
_computing_cell_refinement PROCESS-AUTO
_computing_data_collection PROCESS-AUTO
_computing_data_reduction PROCESS-AUTO
_computing_molecular_graphics 'SHELXL-97 (Sheldrick, 1997)'
_computing_publication_material 'SHELXL-97 (Sheldrick, 1997)'
_computing_structure_refinement 'SHELXL-97 (Sheldrick, 1997)'
_computing_structure_solution 'SHELXS-97 (Sheldrick, 1990)'
_diffrn_ambient_temperature 293(2)
_diffrn_detector_area_resol_mean none
_diffrn_measured_fraction_theta_full 0.993
_diffrn_measured_fraction_theta_max 0.993
_diffrn_measurement_device_type 'Omega scan'
_diffrn_measurement_method 10.0
_diffrn_radiation_monochromator graphite
_diffrn_radiation_source 'fine-focus sealed tube'
_diffrn_radiation_type MoK\a
_diffrn_radiation_wavelength 0.71073
_diffrn_reflns_av_R_equivalents 0.0551
_diffrn_reflns_av_sigmaI/netI 0.0857
_diffrn_reflns_limit_h_max 10
_diffrn_reflns_limit_h_min -8
_diffrn_reflns_limit_k_max 14
_diffrn_reflns_limit_k_min -14
_diffrn_reflns_limit_l_max 20
_diffrn_reflns_limit_l_min -20
_diffrn_reflns_number 13070
_diffrn_reflns_theta_full 25.00
_diffrn_reflns_theta_max 25.00
_diffrn_reflns_theta_min 3.00
_diffrn_standards_decay_% none
_diffrn_standards_interval_count none
_diffrn_standards_interval_time none
_diffrn_standards_number none
_exptl_absorpt_coefficient_mu 0.075
_exptl_absorpt_correction_T_max 0.9868
_exptl_absorpt_correction_T_min 0.9862
_exptl_absorpt_correction_type multi-scan
_exptl_absorpt_process_details
;   
Higash,T(1995) Progrom for Absorption Correcttion.
Rigaku Corporation,Tokyo,Japan. 
;
_exptl_crystal_colour colorless
_exptl_crystal_density_diffrn 1.272
_exptl_crystal_density_meas ?
_exptl_crystal_density_method 'not measured'
_exptl_crystal_description block
_exptl_crystal_F_000 662
_exptl_crystal_size_max 0.19
_exptl_crystal_size_mid 0.18
_exptl_crystal_size_min 0.18
_refine_diff_density_max 0.211
_refine_diff_density_min -0.169
_refine_diff_density_rms 0.033
_refine_ls_extinction_method none
_refine_ls_goodness_of_fit_ref 1.004
_refine_ls_hydrogen_treatment riding
_refine_ls_matrix_type full
_refine_ls_number_parameters 442
_refine_ls_number_reflns 5753
_refine_ls_number_restraints 9
_refine_ls_restrained_S_all 1.007
_refine_ls_R_factor_all 0.1750
_refine_ls_R_factor_gt 0.0745
_refine_ls_shift/su_max 0.004
_refine_ls_shift/su_mean 0.000
_refine_ls_structure_factor_coef Fsqd
_refine_ls_weighting_details 'calc w=1/[\s^2^(Fo^2^)+(0.0800P)^2^+0.0335P] where P=(Fo^2^+2Fc^2^)/3'
_refine_ls_weighting_scheme calc
_refine_ls_wR_factor_gt 0.1523
_refine_ls_wR_factor_ref 0.1928
_reflns_number_gt 2483
_reflns_number_total 5753
_reflns_threshold_expression >2sigma(I)
_cod_data_source_file cg9008569sup1.cif
_cod_data_source_block 2a
_cod_depositor_comments
;
The following automatic conversions were performed:

'_symmetry_cell_setting' value 'Triclinic' changed to 'triclinic'
according to /home/saulius/struct/CIF-dictionaries/cif_core.dic
dictionary named 'cif_core.dic' version 2.4.2 from 2011-04-26.

Automatic conversion script
Id: cif_fix_values 1891 2012-01-12 08:04:46Z andrius 

The following automatic conversions were performed:

'_exptl_crystal_density_meas' value 'none' was changed to '?' - the
value is perceived as not measured.

Automatic conversion script
Id: cif_fix_values 3008 2015-01-20 13:52:24Z robertas 
;
_cod_original_cell_volume 1643.6(6)
_cod_original_sg_symbol_H-M P-1
_cod_database_code 4509789

loop_
_symmetry_equiv_pos_as_xyz
'x, y, z'
'-x, -y, -z'

loop_
_atom_site_label
_atom_site_type_symbol
_atom_site_fract_x
_atom_site_fract_y
_atom_site_fract_z
_atom_site_U_iso_or_equiv
_atom_site_adp_type
_atom_site_occupancy
_atom_site_symmetry_multiplicity
_atom_site_calc_flag
_atom_site_refinement_flags
C1 C 0.6891(4) 0.9660(3) 0.1533(2) 0.0636(10) Uani 1 1 d .
C2 C 0.5810(4) 0.9848(3) 0.2104(3) 0.0711(11) Uani 1 1 d .
C3 C 0.5722(5) 0.9221(4) 0.2674(3) 0.0867(12) Uani 1 1 d .
H3 H 0.6413 0.8643 0.2676 0.104 Uiso 1 1 calc R
C4 C 0.4663(5) 0.9428(4) 0.3224(3) 0.1136(16) Uani 1 1 d .
H4 H 0.4630 0.8995 0.3594 0.136 Uiso 1 1 calc R
C5 C 0.3613(6) 1.0305(6) 0.3232(4) 0.136(2) Uani 1 1 d .
H5 H 0.2889 1.0453 0.3611 0.164 Uiso 1 1 calc R
C6 C 0.3651(6) 1.0919(5) 0.2703(4) 0.124(2) Uani 1 1 d .
H6 H 0.2954 1.1499 0.2721 0.149 Uiso 1 1 calc R
C7 C 0.4720(4) 1.0720(3) 0.2110(3) 0.0887(14) Uani 1 1 d .
C8 C 0.4758(5) 1.1344(3) 0.1552(4) 0.0966(17) Uani 1 1 d .
H8 H 0.4054 1.1918 0.1565 0.116 Uiso 1 1 calc R
C9 C 0.5794(5) 1.1156(3) 0.0975(3) 0.0862(14) Uani 1 1 d .
C10 C 0.5822(6) 1.1783(4) 0.0387(4) 0.111(2) Uani 1 1 d .
H10 H 0.5110 1.2348 0.0387 0.133 Uiso 1 1 calc R
C11 C 0.6832(7) 1.1586(4) -0.0159(4) 0.125(2) Uani 1 1 d .
H11 H 0.6839 1.2024 -0.0528 0.150 Uiso 1 1 calc R
C12 C 0.7897(5) 1.0716(4) -0.0188(3) 0.1033(14) Uani 1 1 d .
H12 H 0.8587 1.0569 -0.0584 0.124 Uiso 1 1 calc R
C13 C 0.7924(4) 1.0093(3) 0.0355(3) 0.0841(12) Uani 1 1 d .
H13 H 0.8640 0.9524 0.0330 0.101 Uiso 1 1 calc R
C14 C 0.6889(4) 1.0289(3) 0.0962(3) 0.0711(11) Uani 1 1 d .
C15 C 0.8140(4) 0.8850(3) 0.1581(2) 0.0629(9) Uani 1 1 d .
C16 C 0.9701(4) 0.9157(3) 0.1883(2) 0.0823(12) Uani 1 1 d .
H16 H 1.0210 0.9917 0.2067 0.099 Uiso 1 1 calc R
C17 C 1.0335(4) 0.8130(3) 0.1853(2) 0.0828(12) Uani 1 1 d .
H17 H 1.1367 0.8044 0.2027 0.099 Uiso 1 1 calc R
C18 C 0.9241(5) 0.6034(3) 0.1484(3) 0.0900(13) Uani 1 1 d .
H18A H 1.0318 0.5851 0.1558 0.108 Uiso 1 1 calc R
H18B H 0.8773 0.5538 0.0933 0.108 Uiso 1 1 calc R
C19 C 0.8403(5) 0.5738(3) 0.2121(3) 0.0786(12) Uani 1 1 d .
C24 C 0.8472(5) 0.6519(3) 0.2919(3) 0.0912(13) Uani 1 1 d .
H24 H 0.9078 0.7238 0.3070 0.109 Uiso 1 1 calc R
C23 C 0.7663(5) 0.6250(3) 0.3487(3) 0.0935(13) Uani 1 1 d .
H23 H 0.7736 0.6786 0.4024 0.112 Uiso 1 1 calc R
C22 C 0.6738(5) 0.5201(3) 0.3287(3) 0.0867(11) Uani 1 1 d U
C21 C 0.6707(5) 0.4425(3) 0.2500(3) 0.0954(15) Uani 1 1 d .
H21 H 0.6120 0.3698 0.2353 0.115 Uiso 1 1 calc R
C20 C 0.7505(5) 0.4680(3) 0.1925(3) 0.0923(14) Uani 1 1 d .
H20 H 0.7444 0.4135 0.1391 0.111 Uiso 1 1 calc R
C25 C 0.5771(5) 0.4962(3) 0.3901(3) 0.0974(13) Uani 1 1 d U
H25A H 0.5177 0.4198 0.3646 0.117 Uiso 1 1 calc R
H25B H 0.6456 0.4913 0.4379 0.117 Uiso 1 1 calc R
C26 C 0.4018(7) 0.7497(5) 0.4919(3) 0.1198(18) Uani 1 1 d .
H26 H 0.4014 0.8220 0.5339 0.144 Uiso 1 1 calc R
C27 C 0.2786(6) 0.7029(4) 0.4287(3) 0.1035(14) Uani 1 1 d .
H27 H 0.1851 0.7358 0.4202 0.124 Uiso 1 1 calc R
C28 C 0.3264(5) 0.5977(3) 0.3821(2) 0.0777(11) Uani 1 1 d .
C29 C 0.2491(4) 0.5053(3) 0.3073(3) 0.0744(11) Uani 1 1 d .
C30 C 0.1441(5) 0.4195(3) 0.3158(3) 0.0785(12) Uani 1 1 d .
C31 C 0.1017(5) 0.4171(4) 0.3932(3) 0.0999(14) Uani 1 1 d .
H31 H 0.1508 0.4732 0.4419 0.120 Uiso 1 1 calc R
C32 C -0.0073(6) 0.3365(4) 0.3991(4) 0.1214(17) Uani 1 1 d .
H32 H -0.0341 0.3382 0.4509 0.146 Uiso 1 1 calc R
C33 C -0.0801(8) 0.2502(5) 0.3259(5) 0.145(3) Uani 1 1 d .
H33 H -0.1550 0.1942 0.3298 0.174 Uiso 1 1 calc R
C34 C -0.0445(7) 0.2470(4) 0.2530(5) 0.127(3) Uani 1 1 d .
H34 H -0.0958 0.1891 0.2058 0.152 Uiso 1 1 calc R
C35 C 0.0703(5) 0.3291(3) 0.2428(3) 0.0900(14) Uani 1 1 d .
C36 C 0.1104(6) 0.3286(4) 0.1662(3) 0.1008(18) Uani 1 1 d .
H36 H 0.0658 0.2677 0.1189 0.121 Uiso 1 1 calc R
C37 C 0.2120(5) 0.4130(4) 0.1565(3) 0.0903(14) Uani 1 1 d .
C38 C 0.2493(7) 0.4140(6) 0.0768(4) 0.117(2) Uani 1 1 d .
H38 H 0.2074 0.3528 0.0290 0.141 Uiso 1 1 calc R
C39 C 0.3427(7) 0.5009(7) 0.0700(4) 0.132(2) Uani 1 1 d .
H39 H 0.3655 0.4994 0.0174 0.158 Uiso 1 1 calc R
C40 C 0.4083(5) 0.5955(5) 0.1406(3) 0.1069(15) Uani 1 1 d .
H40 H 0.4717 0.6568 0.1346 0.128 Uiso 1 1 calc R
C41 C 0.3781(5) 0.5964(4) 0.2170(3) 0.0869(12) Uani 1 1 d .
H41 H 0.4224 0.6589 0.2635 0.104 Uiso 1 1 calc R
C42 C 0.2815(4) 0.5056(3) 0.2287(3) 0.0762(12) Uani 1 1 d .
C43 C -0.0811(12) 0.0198(7) 0.4352(4) 0.150(3) Uani 1 1 d D
H43 H -0.1345 0.0322 0.3884 0.180 Uiso 1 1 calc R
C44 C 0.0590(12) 0.0768(6) 0.4687(6) 0.143(2) Uani 1 1 d D
H44 H 0.0993 0.1341 0.4479 0.172 Uiso 1 1 calc R
C45 C 0.1409(7) 0.0525(5) 0.5313(6) 0.140(2) Uani 1 1 d D
H45 H 0.2416 0.0877 0.5510 0.168 Uiso 1 1 calc R
N1 N 0.9206(3) 0.7266(2) 0.15287(18) 0.0763(9) Uani 1 1 d .
N2 N 0.7812(3) 0.7683(2) 0.13652(17) 0.0696(8) Uani 1 1 d .
N3 N 0.5184(5) 0.6823(4) 0.4867(2) 0.1150(14) Uani 1 1 d .
N4 N 0.4696(4) 0.5876(3) 0.41885(19) 0.0902(10) Uani 1 1 d .

loop_
_atom_site_aniso_label
_atom_site_aniso_U_11
_atom_site_aniso_U_22
_atom_site_aniso_U_33
_atom_site_aniso_U_23
_atom_site_aniso_U_13
_atom_site_aniso_U_12
C1 0.050(2) 0.0495(17) 0.079(2) 0.0073(18) -0.0084(18) 0.0102(15)
C2 0.052(2) 0.059(2) 0.082(3) -0.001(2) -0.007(2) 0.0125(17)
C3 0.072(3) 0.092(3) 0.084(3) 0.013(2) 0.003(2) 0.011(2)
C4 0.087(3) 0.147(4) 0.090(3) 0.012(3) 0.017(3) 0.008(3)
C5 0.074(3) 0.172(6) 0.120(5) -0.017(4) 0.016(3) 0.018(4)
C6 0.071(3) 0.125(4) 0.130(5) -0.026(4) 0.001(4) 0.034(3)
C7 0.059(3) 0.067(2) 0.110(3) -0.010(2) -0.011(2) 0.013(2)
C8 0.061(3) 0.055(2) 0.144(4) 0.000(3) -0.022(3) 0.0165(19)
C9 0.068(3) 0.0473(19) 0.126(4) 0.018(2) -0.031(3) 0.0041(19)
C10 0.096(4) 0.057(2) 0.168(6) 0.045(3) -0.054(3) -0.008(2)
C11 0.110(5) 0.100(4) 0.168(6) 0.077(4) -0.053(4) -0.026(3)
C12 0.084(3) 0.117(3) 0.117(4) 0.063(3) -0.023(3) -0.015(3)
C13 0.065(3) 0.083(3) 0.102(3) 0.037(2) -0.019(2) 0.000(2)
C14 0.054(2) 0.0522(19) 0.097(3) 0.019(2) -0.017(2) 0.0000(16)
C15 0.054(2) 0.066(2) 0.065(2) 0.0166(17) 0.0001(17) 0.0188(16)
C16 0.059(2) 0.081(2) 0.110(3) 0.039(2) -0.006(2) 0.0128(18)
C17 0.055(2) 0.092(3) 0.105(3) 0.039(2) -0.001(2) 0.022(2)
C18 0.096(3) 0.077(3) 0.097(3) 0.028(2) -0.001(3) 0.040(2)
C19 0.079(3) 0.056(2) 0.095(3) 0.022(2) -0.017(2) 0.0220(19)
C24 0.105(3) 0.069(2) 0.090(3) 0.024(3) -0.020(3) -0.007(2)
C23 0.108(3) 0.077(3) 0.084(3) 0.024(2) -0.027(3) -0.014(2)
C22 0.082(3) 0.078(2) 0.105(3) 0.051(2) -0.029(2) -0.001(2)
C21 0.092(3) 0.059(2) 0.118(4) 0.017(3) -0.031(3) 0.012(2)
C20 0.093(3) 0.066(3) 0.103(3) 0.011(2) -0.014(3) 0.027(2)
C25 0.092(3) 0.089(2) 0.113(3) 0.053(2) -0.034(2) -0.011(2)
C26 0.149(5) 0.107(4) 0.077(3) -0.002(3) 0.011(3) -0.032(3)
C27 0.118(4) 0.091(3) 0.082(3) 0.006(2) 0.001(3) -0.008(3)
C28 0.087(3) 0.072(2) 0.067(2) 0.020(2) -0.006(2) -0.008(2)
C29 0.074(3) 0.059(2) 0.077(3) 0.013(2) -0.020(2) 0.0044(18)
C30 0.076(3) 0.058(2) 0.093(3) 0.022(2) -0.023(2) 0.0098(19)
C31 0.094(3) 0.087(3) 0.120(4) 0.046(3) -0.016(3) -0.008(2)
C32 0.109(4) 0.104(3) 0.166(5) 0.074(4) -0.006(4) -0.004(3)
C33 0.112(4) 0.092(4) 0.235(8) 0.080(6) -0.045(6) -0.009(3)
C34 0.102(4) 0.061(3) 0.197(7) 0.041(4) -0.065(5) 0.000(3)
C35 0.082(3) 0.050(2) 0.124(4) 0.022(3) -0.035(3) 0.014(2)
C36 0.107(4) 0.062(3) 0.100(4) -0.006(3) -0.044(3) 0.036(3)
C37 0.085(3) 0.081(3) 0.086(4) 0.005(3) -0.018(3) 0.045(2)
C38 0.114(5) 0.146(5) 0.070(4) 0.000(3) -0.009(3) 0.076(4)
C39 0.100(5) 0.204(7) 0.092(4) 0.041(5) 0.013(4) 0.074(4)
C40 0.080(3) 0.156(4) 0.096(4) 0.051(4) 0.008(3) 0.043(3)
C41 0.080(3) 0.104(3) 0.074(3) 0.028(2) -0.003(2) 0.029(2)
C42 0.070(3) 0.070(2) 0.075(3) 0.011(2) -0.018(2) 0.026(2)
C43 0.213(9) 0.134(6) 0.101(4) 0.052(4) -0.032(5) 0.003(5)
C44 0.177(7) 0.133(5) 0.154(6) 0.080(5) 0.063(5) 0.034(6)
C45 0.109(4) 0.107(4) 0.203(7) 0.064(4) -0.027(5) 0.012(3)
N1 0.072(2) 0.0707(19) 0.086(2) 0.0239(16) 0.0028(17) 0.0361(16)
N2 0.0644(18) 0.0585(16) 0.079(2) 0.0125(15) -0.0008(14) 0.0247(13)
N3 0.133(4) 0.122(3) 0.072(3) 0.023(2) -0.020(2) -0.043(3)
N4 0.102(3) 0.091(2) 0.069(2) 0.0283(18) -0.0232(19) -0.019(2)

loop_
_atom_type_symbol
_atom_type_description
_atom_type_scat_dispersion_real
_atom_type_scat_dispersion_imag
_atom_type_scat_source
C C 0.0033 0.0016 'International Tables Vol C Tables 4.2.6.8 and 6.1.1.4'
H H 0.0000 0.0000 'International Tables Vol C Tables 4.2.6.8 and 6.1.1.4'
N N 0.0061 0.0033 'International Tables Vol C Tables 4.2.6.8 and 6.1.1.4'

loop_
_geom_angle_atom_site_label_1
_geom_angle_atom_site_label_2
_geom_angle_atom_site_label_3
_geom_angle
_geom_angle_site_symmetry_1
C14 C1 C2 120.9(3) .
C14 C1 C15 119.6(3) .
C2 C1 C15 119.3(4) .
C1 C2 C3 123.6(3) .
C1 C2 C7 118.9(4) .
C3 C2 C7 117.5(4) .
C4 C3 C2 122.2(4) .
C3 C4 C5 119.6(6) .
C6 C5 C4 120.3(6) .
C5 C6 C7 122.0(5) .
C8 C7 C6 122.4(5) .
C8 C7 C2 119.2(5) .
C6 C7 C2 118.4(5) .
C9 C8 C7 122.7(4) .
C8 C9 C10 123.0(4) .
C8 C9 C14 118.7(5) .
C10 C9 C14 118.3(5) .
C11 C10 C9 121.7(5) .
C10 C11 C12 120.4(6) .
C13 C12 C11 120.5(5) .
C12 C13 C14 121.3(4) .
C1 C14 C13 122.6(3) .
C1 C14 C9 119.6(4) .
C13 C14 C9 117.8(4) .
N2 C15 C16 111.1(3) .
N2 C15 C1 121.0(3) .
C16 C15 C1 127.8(3) .
C17 C16 C15 105.9(3) .
N1 C17 C16 106.9(3) .
N1 C18 C19 113.1(3) .
C20 C19 C24 117.9(5) .
C20 C19 C18 120.7(4) .
C24 C19 C18 121.3(4) .
C23 C24 C19 120.6(4) .
C24 C23 C22 121.6(4) .
C21 C22 C23 117.1(5) .
C21 C22 C25 122.2(4) .
C23 C22 C25 120.6(4) .
C20 C21 C22 122.0(4) .
C21 C20 C19 120.7(4) .
N4 C25 C22 113.0(3) .
N3 C26 C27 113.5(4) .
C28 C27 C26 104.0(4) .
N4 C28 C27 106.6(3) .
N4 C28 C29 122.0(3) .
C27 C28 C29 131.3(4) .
C30 C29 C42 121.0(4) .
C30 C29 C28 119.5(4) .
C42 C29 C28 119.4(4) .
C29 C30 C31 123.8(4) .
C29 C30 C35 119.2(5) .
C31 C30 C35 117.0(5) .
C32 C31 C30 122.4(5) .
C31 C32 C33 119.2(6) .
C34 C33 C32 121.2(7) .
C33 C34 C35 122.3(6) .
C36 C35 C34 123.8(5) .
C36 C35 C30 118.3(5) .
C34 C35 C30 117.9(6) .
C37 C36 C35 123.4(4) .
C36 C37 C42 118.6(5) .
C36 C37 C38 123.1(5) .
C42 C37 C38 118.3(5) .
C39 C38 C37 121.0(6) .
C38 C39 C40 121.4(6) .
C41 C40 C39 119.4(6) .
C40 C41 C42 122.1(4) .
C29 C42 C41 122.8(4) .
C29 C42 C37 119.4(5) .
C41 C42 C37 117.8(5) .
C45 C43 C44 119.0(6) 2_556
C45 C44 C43 120.6(6) .
C43 C45 C44 120.2(6) 2_556
C17 N1 N2 112.5(3) .
C17 N1 C18 127.8(3) .
N2 N1 C18 118.6(3) .
C15 N2 N1 103.7(3) .
C26 N3 N4 103.6(4) .
N3 N4 C28 112.2(4) .
N3 N4 C25 118.8(4) .
C28 N4 C25 128.6(3) .

loop_
_geom_bond_atom_site_label_1
_geom_bond_atom_site_label_2
_geom_bond_distance
_geom_bond_site_symmetry_2
C1 C14 1.396(5) .
C1 C2 1.396(5) .
C1 C15 1.489(4) .
C2 C3 1.400(5) .
C2 C7 1.428(5) .
C3 C4 1.356(5) .
C4 C5 1.408(7) .
C5 C6 1.325(7) .
C6 C7 1.415(7) .
C7 C8 1.375(6) .
C8 C9 1.374(6) .
C9 C10 1.422(6) .
C9 C14 1.425(5) .
C10 C11 1.319(7) .
C11 C12 1.406(6) .
C12 C13 1.349(5) .
C13 C14 1.411(5) .
C15 N2 1.327(4) .
C15 C16 1.382(4) .
C16 C17 1.347(4) .
C17 N1 1.324(4) .
C18 N1 1.443(4) .
C18 C19 1.486(5) .
C19 C20 1.375(5) .
C19 C24 1.377(5) .
C24 C23 1.359(6) .
C23 C22 1.378(5) .
C22 C21 1.364(6) .
C22 C25 1.492(6) .
C21 C20 1.356(6) .
C25 N4 1.462(5) .
C26 N3 1.308(6) .
C26 C27 1.387(6) .
C27 C28 1.364(5) .
C28 N4 1.353(4) .
C28 C29 1.466(5) .
C29 C30 1.386(5) .
C29 C42 1.397(5) .
C30 C31 1.412(6) .
C30 C35 1.428(5) .
C31 C32 1.349(6) .
C32 C33 1.404(7) .
C33 C34 1.300(8) .
C34 C35 1.424(7) .
C35 C36 1.381(6) .
C36 C37 1.365(6) .
C37 C42 1.420(5) .
C37 C38 1.431(7) .
C38 C39 1.324(7) .
C39 C40 1.407(7) .
C40 C41 1.349(6) .
C41 C42 1.412(5) .
C43 C45 1.288(8) 2_556
C43 C44 1.338(6) .
C44 C45 1.327(6) .
C45 C43 1.288(8) 2_556
N1 N2 1.357(3) .
N3 N4 1.348(4) .

loop_
_geom_hbond_atom_site_label_D
_geom_hbond_atom_site_label_H
_geom_hbond_atom_site_label_A
_geom_hbond_distance_DH
_geom_hbond_distance_HA
_geom_hbond_distance_DA
_geom_hbond_angle_DHA
_geom_hbond_site_symmetry_A
C38 H38 N2 0.93 2.75 3.571(6) 148.2 2_665
